data_4087823
loop_
_publ_author_name
'Wekesa, Francis S.'
'Arias-Ugarte, Renzo'
'Kong, Lydia'
'Sumner, Zachary'
'McGovern, Gregory P.'
'Findlater, Michael'

_publ_section_title
;
 Iron-Catalyzed Hydrosilylation of Aldehydes and Ketones under
 Solvent-Free Conditions
;
_journal_issue 20
_journal_name_full Organometallics
_journal_page_first 5051
_journal_paper_doi 10.1021/acs.organomet.5b00630
_journal_volume 34
_journal_year 2015
_chemical_formula_sum 'C48 H60 Fe N2'
_chemical_formula_weight 720.83
_space_group_IT_number 14
_space_group_name_Hall '-P 2ybc'
_space_group_name_H-M_alt 'P 1 21/c 1'
_symmetry_cell_setting monoclinic
_symmetry_Int_Tables_number 14
_symmetry_space_group_name_Hall '-P 2ybc'
_symmetry_space_group_name_H-M 'P 1 21/c 1'
_atom_sites_solution_hydrogens geom
_atom_sites_solution_primary direct
_atom_sites_solution_secondary difmap
_audit_creation_date 2015-01-21T16:15:31-00:00
_audit_creation_method 'WinGX routine CIF_UPDATE'
_cell_angle_alpha 90
_cell_angle_beta 98.7790(10)
_cell_angle_gamma 90
_cell_formula_units_Z 4
_cell_length_a 14.3487(19)
_cell_length_b 12.2658(16)
_cell_length_c 23.416(3)
_cell_measurement_reflns_used 3969
_cell_measurement_temperature 150(2)
_cell_measurement_theta_max 22.68
_cell_measurement_theta_min 2.28
_cell_volume 4072.9(9)
_computing_cell_refinement 'Bruker SAINT'
_computing_data_collection 'Bruker APEX2'
_computing_data_reduction 'Bruker SAINT'
_computing_structure_refinement 'SHELXL-2014/7 (Sheldrick, 2014)'
_computing_structure_solution 'SHELXS-97 (Sheldrick 2008)'
_diffrn_ambient_temperature 150(2)
_diffrn_measured_fraction_theta_full 0.998
_diffrn_measured_fraction_theta_max 0.997
_diffrn_measurement_device_type 'Bruker APEX-II CCD'
_diffrn_measurement_method '\w scans'
_diffrn_radiation_monochromator graphite
_diffrn_radiation_source 'fine-focus sealed tube'
_diffrn_radiation_type MoK\a
_diffrn_radiation_wavelength 0.71073
_diffrn_reflns_av_R_equivalents 0.0608
_diffrn_reflns_Laue_measured_fraction_full 0.998
_diffrn_reflns_Laue_measured_fraction_max 0.997
_diffrn_reflns_limit_h_max 16
_diffrn_reflns_limit_h_min -17
_diffrn_reflns_limit_k_max 14
_diffrn_reflns_limit_k_min -14
_diffrn_reflns_limit_l_max 28
_diffrn_reflns_limit_l_min -28
_diffrn_reflns_number 29835
_diffrn_reflns_point_group_measured_fraction_full 0.998
_diffrn_reflns_point_group_measured_fraction_max 0.997
_diffrn_reflns_theta_full 25.242
_diffrn_reflns_theta_max 25.682
_diffrn_reflns_theta_min 1.76
_exptl_absorpt_coefficient_mu 0.404
_exptl_absorpt_correction_T_max 0.7457
_exptl_absorpt_correction_T_min 0.6447
_exptl_absorpt_correction_type multi-scan
_exptl_absorpt_process_details SADABS
_exptl_crystal_colour red
_exptl_crystal_density_diffrn 1.176
_exptl_crystal_description Block
_exptl_crystal_F_000 1552
_exptl_crystal_size_max 0.276
_exptl_crystal_size_mid 0.268
_exptl_crystal_size_min 0.136
_refine_diff_density_max 0.875
_refine_diff_density_min -0.525
_refine_diff_density_rms 0.06
_refine_ls_extinction_method none
_refine_ls_goodness_of_fit_ref 1.029
_refine_ls_hydrogen_treatment constr
_refine_ls_matrix_type full
_refine_ls_number_parameters 471
_refine_ls_number_reflns 7711
_refine_ls_number_restraints 0
_refine_ls_restrained_S_all 1.029
_refine_ls_R_factor_all 0.0875
_refine_ls_R_factor_gt 0.0517
_refine_ls_shift/su_max 0.001
_refine_ls_shift/su_mean 0
_refine_ls_structure_factor_coef Fsqd
_refine_ls_weighting_details 'w=1/[\s^2^(Fo^2^)+(0.0433P)^2^+4.5749P] where P=(Fo^2^+2Fc^2^)/3'
_refine_ls_weighting_scheme calc
_refine_ls_wR_factor_gt 0.1145
_refine_ls_wR_factor_ref 0.129
_reflns_number_gt 5327
_reflns_number_total 7711
_reflns_threshold_expression 'I > 2\s(I)'
_cod_data_source_file om5b00630_si_003.cif
_cod_data_source_block BIAN-Fe(C7H8)
_cod_original_sg_symbol_H-M 'P 21/c'
_cod_database_code 4087823
_shelx_estimated_absorpt_t_min 0.897
_shelx_estimated_absorpt_t_max 0.947

loop_
_symmetry_equiv_pos_as_xyz
'x, y, z'
'-x, y+1/2, -z+1/2'
'-x, -y, -z'
'x, -y-1/2, z-1/2'

loop_
_atom_site_label
_atom_site_type_symbol
_atom_site_fract_x
_atom_site_fract_y
_atom_site_fract_z
_atom_site_U_iso_or_equiv
_atom_site_adp_type
_atom_site_occupancy
_atom_site_calc_flag
Fe1 Fe 0.27493(3) 0.50535(3) 0.24541(2) 0.01993(12) Uani 1 d
N1 N 0.25356(17) 0.38926(18) 0.19106(10) 0.0194(5) Uani 1 d
N2 N 0.28188(16) 0.39012(18) 0.30003(10) 0.0187(5) Uani 1 d
C1 C 0.2564(2) 0.2902(2) 0.21569(12) 0.0184(6) Uani 1 d
C2 C 0.2438(2) 0.1765(2) 0.19518(13) 0.0222(6) Uani 1 d
C3 C 0.2554(2) 0.1128(2) 0.24645(13) 0.0226(7) Uani 1 d
C4 C 0.2718(2) 0.1776(2) 0.29727(12) 0.0209(6) Uani 1 d
C5 C 0.2727(2) 0.2903(2) 0.27618(12) 0.0180(6) Uani 1 d
C6 C 0.2254(2) 0.1238(2) 0.14279(14) 0.0274(7) Uani 1 d
H6 H 0.216 0.1638 0.1076 0.033 Uiso 1 calc
C7 C 0.2207(2) 0.0084(3) 0.14253(15) 0.0345(8) Uani 1 d
H7 H 0.2085 -0.0281 0.1064 0.041 Uiso 1 calc
C8 C 0.2330(2) -0.0524(3) 0.19187(15) 0.0338(8) Uani 1 d
H8 H 0.2295 -0.1297 0.1895 0.041 Uiso 1 calc
C9 C 0.2508(2) -0.0009(2) 0.24693(14) 0.0290(7) Uani 1 d
C10 C 0.2632(2) -0.0517(3) 0.30234(15) 0.0360(8) Uani 1 d
H10 H 0.2613 -0.1289 0.3052 0.043 Uiso 1 calc
C11 C 0.2778(2) 0.0107(3) 0.35146(15) 0.0353(8) Uani 1 d
H11 H 0.2855 -0.0249 0.3879 0.042 Uiso 1 calc
C12 C 0.2821(2) 0.1265(2) 0.35031(13) 0.0269(7) Uani 1 d
H12 H 0.2918 0.1676 0.3851 0.032 Uiso 1 calc
C13 C 0.2233(2) 0.3951(2) 0.12972(12) 0.0229(7) Uani 1 d
C14 C 0.1261(2) 0.4007(2) 0.10965(13) 0.0286(7) Uani 1 d
C15 C 0.0974(3) 0.3982(3) 0.04993(15) 0.0419(9) Uani 1 d
H15 H 0.032 0.4001 0.0351 0.05 Uiso 1 calc
C16 C 0.1619(3) 0.3931(3) 0.01209(15) 0.0476(10) Uani 1 d
H16 H 0.1407 0.3893 -0.0283 0.057 Uiso 1 calc
C17 C 0.2573(3) 0.3936(3) 0.03262(14) 0.0387(9) Uani 1 d
H17 H 0.3012 0.3925 0.0061 0.046 Uiso 1 calc
C18 C 0.2901(2) 0.3957(2) 0.09175(13) 0.0271(7) Uani 1 d
C19 C 0.0547(2) 0.4072(3) 0.15119(15) 0.0336(8) Uani 1 d
H19 H 0.0897 0.4279 0.1899 0.04 Uiso 1 calc
C20 C 0.0058(3) 0.2981(3) 0.15806(17) 0.0461(10) Uani 1 d
H20A H -0.0271 0.2741 0.1204 0.069 Uiso 1 calc
H20B H -0.0398 0.3068 0.1849 0.069 Uiso 1 calc
H20C H 0.053 0.2435 0.1733 0.069 Uiso 1 calc
C21 C -0.0201(3) 0.4951(3) 0.1335(2) 0.0605(12) Uani 1 d
H21A H 0.0109 0.5634 0.1255 0.091 Uiso 1 calc
H21B H -0.057 0.5066 0.165 0.091 Uiso 1 calc
H21C H -0.0621 0.4715 0.0987 0.091 Uiso 1 calc
C22 C 0.3954(2) 0.3954(3) 0.11436(14) 0.0313(8) Uani 1 d
H22 H 0.4042 0.421 0.1554 0.038 Uiso 1 calc
C23 C 0.4508(3) 0.4728(3) 0.08015(17) 0.0472(10) Uani 1 d
H23A H 0.5158 0.4794 0.1 0.071 Uiso 1 calc
H23B H 0.4208 0.5448 0.0774 0.071 Uiso 1 calc
H23C H 0.451 0.4435 0.0412 0.071 Uiso 1 calc
C24 C 0.4362(3) 0.2810(3) 0.11379(16) 0.0426(9) Uani 1 d
H24A H 0.4026 0.2325 0.1369 0.064 Uiso 1 calc
H24B H 0.5033 0.2827 0.1301 0.064 Uiso 1 calc
H24C H 0.429 0.2542 0.0739 0.064 Uiso 1 calc
C25 C 0.2847(2) 0.3973(2) 0.36156(11) 0.0198(6) Uani 1 d
C26 C 0.1986(2) 0.4024(2) 0.38299(13) 0.0243(7) Uani 1 d
C27 C 0.2022(2) 0.4041(3) 0.44290(14) 0.0350(8) Uani 1 d
H27 H 0.1451 0.4071 0.4587 0.042 Uiso 1 calc
C28 C 0.2873(3) 0.4015(3) 0.47966(14) 0.0372(8) Uani 1 d
H28 H 0.2881 0.4017 0.5203 0.045 Uiso 1 calc
C29 C 0.3707(2) 0.3985(3) 0.45759(13) 0.0303(7) Uani 1 d
H29 H 0.4288 0.3973 0.4833 0.036 Uiso 1 calc
C30 C 0.3714(2) 0.3973(2) 0.39806(12) 0.0222(6) Uani 1 d
C31 C 0.1046(2) 0.4043(3) 0.34329(14) 0.0326(8) Uani 1 d
H31 H 0.118 0.4172 0.3032 0.039 Uiso 1 calc
C32 C 0.0405(2) 0.4969(3) 0.35771(16) 0.0419(8) Uani 1 d
H32A H 0.0201 0.4824 0.3951 0.063 Uiso 1 calc
H32B H -0.0148 0.5017 0.3276 0.063 Uiso 1 calc
H32C H 0.0753 0.5659 0.3597 0.063 Uiso 1 calc
C33 C 0.0536(3) 0.2950(3) 0.34315(17) 0.0434(9) Uani 1 d
H33A H 0.0927 0.2377 0.3298 0.065 Uiso 1 calc
H33B H -0.0067 0.2992 0.3172 0.065 Uiso 1 calc
H33C H 0.0421 0.278 0.3824 0.065 Uiso 1 calc
C34 C 0.4640(2) 0.3928(3) 0.37434(13) 0.0266(7) Uani 1 d
H34 H 0.4508 0.4107 0.3322 0.032 Uiso 1 calc
C35 C 0.5069(3) 0.2786(3) 0.38055(16) 0.0425(9) Uani 1 d
H35A H 0.5215 0.2596 0.4216 0.064 Uiso 1 calc
H35B H 0.5649 0.277 0.3633 0.064 Uiso 1 calc
H35C H 0.4618 0.2258 0.3608 0.064 Uiso 1 calc
C36 C 0.5359(2) 0.4755(3) 0.40352(14) 0.0350(8) Uani 1 d
H36A H 0.5064 0.5475 0.4033 0.053 Uiso 1 calc
H36B H 0.5899 0.4788 0.3825 0.053 Uiso 1 calc
H36C H 0.5576 0.453 0.4435 0.053 Uiso 1 calc
C37 C 0.3818(2) 0.6228(2) 0.24552(13) 0.0294(7) Uani 1 d
C38 C 0.3182(2) 0.6268(2) 0.19328(13) 0.0300(8) Uani 1 d
H38 H 0.3423 0.625 0.1577 0.036 Uiso 1 calc
C39 C 0.2198(2) 0.6335(2) 0.19254(14) 0.0319(8) Uani 1 d
H39 H 0.1787 0.6362 0.1567 0.038 Uiso 1 calc
C40 C 0.1823(2) 0.6362(2) 0.24477(14) 0.0321(8) Uani 1 d
H40 H 0.1161 0.639 0.2445 0.039 Uiso 1 calc
C41 C 0.2448(2) 0.6347(2) 0.29730(14) 0.0292(8) Uani 1 d
H41 H 0.2206 0.6382 0.3329 0.035 Uiso 1 calc
C42 C 0.3427(2) 0.6281(2) 0.29752(13) 0.0272(7) Uani 1 d
H42 H 0.3837 0.6271 0.3334 0.033 Uiso 1 calc
C43 C 0.4864(2) 0.6115(3) 0.24682(15) 0.0389(9) Uani 1 d
H43A H 0.4987 0.572 0.2124 0.058 Uiso 1 calc
H43B H 0.5136 0.5711 0.2815 0.058 Uiso 1 calc
H43C H 0.5152 0.6841 0.2475 0.058 Uiso 1 calc
C44 C 0.0614(3) 0.8396(4) 1.00809(17) 0.0555(11) Uani 1 d
H44A H 0.085 0.9135 1.0174 0.083 Uiso 1 calc
H44B H -0.0004 0.8308 1.0205 0.083 Uiso 1 calc
H44C H 0.0555 0.8277 0.9663 0.083 Uiso 1 calc
C45 C 0.1295(3) 0.7577(3) 1.03908(17) 0.0481(10) Uani 1 d
H45A H 0.1048 0.6835 1.0294 0.058 Uiso 1 calc
H45B H 0.1321 0.7679 1.0812 0.058 Uiso 1 calc
C46 C 0.2301(4) 0.7652(4) 1.0245(2) 0.0784(15) Uani 1 d
H46A H 0.2537 0.8401 1.0332 0.094 Uiso 1 calc
H46B H 0.2708 0.7151 1.0505 0.094 Uiso 1 calc
C47 C 0.2407(4) 0.7401(5) 0.9665(2) 0.0817(16) Uani 1 d
H47A H 0.2001 0.79 0.9404 0.098 Uiso 1 calc
H47B H 0.2175 0.665 0.9578 0.098 Uiso 1 calc
C48 C 0.3417(3) 0.7482(4) 0.95277(18) 0.0583(12) Uani 1 d
H48A H 0.3665 0.8214 0.9624 0.088 Uiso 1 calc
H48B H 0.3414 0.7343 0.9115 0.088 Uiso 1 calc
H48C H 0.3816 0.6941 0.9756 0.088 Uiso 1 calc

loop_
_atom_site_aniso_label
_atom_site_aniso_U_11
_atom_site_aniso_U_22
_atom_site_aniso_U_33
_atom_site_aniso_U_23
_atom_site_aniso_U_13
_atom_site_aniso_U_12
Fe1 0.0260(2) 0.01441(19) 0.0188(2) 0.00025(18) 0.00150(16) -0.00140(19)
N1 0.0230(14) 0.0182(12) 0.0166(12) 0.0021(9) 0.0017(10) -0.0005(10)
N2 0.0189(13) 0.0186(12) 0.0186(13) -0.0019(10) 0.0034(10) -0.0012(10)
C1 0.0193(16) 0.0168(14) 0.0187(15) 0.0000(11) 0.0019(12) -0.0012(12)
C2 0.0219(16) 0.0178(14) 0.0271(16) -0.0041(12) 0.0045(13) 0.0001(12)
C3 0.0208(17) 0.0176(14) 0.0293(16) -0.0010(12) 0.0038(13) -0.0011(12)
C4 0.0198(16) 0.0165(14) 0.0262(16) 0.0008(12) 0.0025(13) 0.0008(12)
C5 0.0202(16) 0.0155(14) 0.0191(15) -0.0003(11) 0.0054(12) 0.0002(12)
C6 0.0264(18) 0.0273(16) 0.0290(17) -0.0071(13) 0.0061(14) -0.0026(14)
C7 0.0341(19) 0.0292(17) 0.0415(19) -0.0185(16) 0.0104(15) -0.0068(16)
C8 0.031(2) 0.0205(16) 0.052(2) -0.0097(15) 0.0122(17) -0.0027(14)
C9 0.0242(17) 0.0196(14) 0.0439(19) -0.0013(16) 0.0074(14) -0.0023(14)
C10 0.035(2) 0.0168(15) 0.056(2) 0.0093(15) 0.0060(17) 0.0016(14)
C11 0.039(2) 0.0261(17) 0.0403(19) 0.0126(15) 0.0058(16) -0.0002(16)
C12 0.0293(18) 0.0243(16) 0.0274(17) 0.0044(13) 0.0055(14) 0.0009(13)
C13 0.0321(18) 0.0171(14) 0.0176(15) -0.0001(11) -0.0021(13) -0.0015(13)
C14 0.0311(19) 0.0219(16) 0.0292(18) 0.0001(13) -0.0066(14) 0.0003(14)
C15 0.041(2) 0.040(2) 0.037(2) -0.0003(16) -0.0171(18) 0.0041(17)
C16 0.070(3) 0.048(2) 0.0194(18) 0.0000(16) -0.0134(19) -0.002(2)
C17 0.055(3) 0.041(2) 0.0200(17) 0.0015(15) 0.0065(17) -0.0008(18)
C18 0.038(2) 0.0232(16) 0.0199(16) 0.0010(12) 0.0025(14) -0.0008(14)
C19 0.0250(18) 0.0347(18) 0.038(2) -0.0032(15) -0.0045(15) 0.0016(15)
C20 0.038(2) 0.039(2) 0.061(3) 0.0040(18) 0.0086(19) 0.0009(17)
C21 0.040(2) 0.042(2) 0.099(3) 0.007(2) 0.008(2) 0.007(2)
C22 0.035(2) 0.0329(18) 0.0279(17) -0.0008(14) 0.0105(15) -0.0011(15)
C23 0.053(2) 0.039(2) 0.054(2) 0.0019(17) 0.020(2) -0.0068(18)
C24 0.041(2) 0.040(2) 0.049(2) 0.0036(17) 0.0144(18) 0.0048(17)
C25 0.0282(17) 0.0167(14) 0.0150(14) 0.0010(11) 0.0046(13) -0.0007(12)
C26 0.0254(17) 0.0234(15) 0.0252(16) -0.0015(12) 0.0078(14) -0.0048(13)
C27 0.036(2) 0.0408(19) 0.0322(19) -0.0036(15) 0.0177(16) -0.0057(16)
C28 0.046(2) 0.049(2) 0.0177(17) -0.0004(15) 0.0082(16) -0.0060(18)
C29 0.037(2) 0.0328(18) 0.0203(16) 0.0010(13) 0.0011(15) -0.0001(15)
C30 0.0287(18) 0.0186(14) 0.0191(15) -0.0014(12) 0.0035(13) -0.0003(13)
C31 0.0264(18) 0.0405(19) 0.0324(18) -0.0019(15) 0.0092(15) -0.0034(15)
C32 0.0282(18) 0.0397(19) 0.058(2) 0.0020(19) 0.0076(16) 0.0027(18)
C33 0.034(2) 0.043(2) 0.054(2) -0.0096(18) 0.0110(18) -0.0079(17)
C34 0.0241(17) 0.0338(17) 0.0210(16) -0.0040(13) 0.0008(13) 0.0016(14)
C35 0.034(2) 0.040(2) 0.051(2) -0.0210(17) 0.0002(18) 0.0079(16)
C36 0.0287(19) 0.040(2) 0.0358(19) -0.0043(15) 0.0044(15) -0.0025(15)
C37 0.039(2) 0.0195(15) 0.0292(18) 0.0000(13) 0.0035(15) -0.0086(14)
C38 0.044(2) 0.0194(15) 0.0260(17) 0.0059(13) 0.0043(15) -0.0062(14)
C39 0.045(2) 0.0146(15) 0.0326(18) 0.0048(13) -0.0048(16) 0.0015(14)
C40 0.037(2) 0.0180(15) 0.041(2) 0.0004(14) 0.0047(16) 0.0060(14)
C41 0.042(2) 0.0136(15) 0.0328(18) -0.0037(12) 0.0086(16) -0.0007(14)
C42 0.038(2) 0.0176(15) 0.0244(16) -0.0027(12) 0.0007(14) -0.0102(13)
C43 0.040(2) 0.043(2) 0.0343(19) 0.0010(16) 0.0075(16) -0.0132(17)
C44 0.056(3) 0.071(3) 0.041(2) -0.004(2) 0.013(2) 0.010(2)
C45 0.046(2) 0.054(2) 0.046(2) -0.0005(19) 0.0134(19) -0.0011(19)
C46 0.076(4) 0.093(4) 0.067(3) 0.000(3) 0.010(3) 0.022(3)
C47 0.078(4) 0.094(4) 0.074(4) -0.012(3) 0.013(3) 0.020(3)
C48 0.052(3) 0.074(3) 0.052(3) -0.013(2) 0.019(2) 0.002(2)

loop_
_atom_type_symbol
_atom_type_description
_atom_type_scat_dispersion_real
_atom_type_scat_dispersion_imag
_atom_type_scat_source
C C 0.0033 0.0016 'International Tables Vol C Tables 4.2.6.8 and 6.1.1.4'
H H 0 0 'International Tables Vol C Tables 4.2.6.8 and 6.1.1.4'
N N 0.0061 0.0033 'International Tables Vol C Tables 4.2.6.8 and 6.1.1.4'
Fe Fe 0.3463 0.8444 'International Tables Vol C Tables 4.2.6.8 and 6.1.1.4'

loop_
_geom_angle_atom_site_label_1
_geom_angle_atom_site_label_2
_geom_angle_atom_site_label_3
_geom_angle
N2 Fe1 N1 83.11(9)
N2 Fe1 C38 159.85(12)
N1 Fe1 C38 100.11(11)
N2 Fe1 C39 159.92(12)
N1 Fe1 C39 99.18(11)
C38 Fe1 C39 39.68(13)
N2 Fe1 C42 99.87(11)
N1 Fe1 C42 161.02(12)
C38 Fe1 C42 70.84(12)
C39 Fe1 C42 84.48(12)
N2 Fe1 C40 123.12(12)
N1 Fe1 C40 122.30(12)
C38 Fe1 C40 72.02(13)
C39 Fe1 C40 39.58(13)
C42 Fe1 C40 71.80(13)
N2 Fe1 C41 99.68(11)
N1 Fe1 C41 158.91(12)
C38 Fe1 C41 84.50(12)
C39 Fe1 C41 71.21(13)
C42 Fe1 C41 39.47(12)
C40 Fe1 C41 39.48(12)
N2 Fe1 C37 123.06(11)
N1 Fe1 C37 123.78(11)
C38 Fe1 C37 39.41(12)
C39 Fe1 C37 72.22(13)
C42 Fe1 C37 39.60(12)
C40 Fe1 C37 86.38(13)
C41 Fe1 C37 72.21(13)
C1 N1 C13 117.3(2)
C1 N1 Fe1 113.48(18)
C13 N1 Fe1 128.61(18)
C5 N2 C25 117.3(2)
C5 N2 Fe1 113.99(18)
C25 N2 Fe1 128.33(18)
N1 C1 C5 115.0(2)
N1 C1 C2 136.1(3)
C5 C1 C2 108.9(2)
C6 C2 C3 118.4(3)
C6 C2 C1 137.0(3)
C3 C2 C1 104.6(2)
C9 C3 C4 123.7(3)
C9 C3 C2 123.8(3)
C4 C3 C2 112.5(2)
C12 C4 C3 118.8(3)
C12 C4 C5 136.5(3)
C3 C4 C5 104.7(2)
N2 C5 C1 114.4(2)
N2 C5 C4 136.3(3)
C1 C5 C4 109.3(2)
C2 C6 C7 118.4(3)
C2 C6 H6 120.8
C7 C6 H6 120.8
C8 C7 C6 122.9(3)
C8 C7 H7 118.5
C6 C7 H7 118.5
C7 C8 C9 120.4(3)
C7 C8 H8 119.8
C9 C8 H8 119.8
C3 C9 C8 116.0(3)
C3 C9 C10 116.4(3)
C8 C9 C10 127.6(3)
C11 C10 C9 120.0(3)
C11 C10 H10 120
C9 C10 H10 120
C10 C11 C12 122.9(3)
C10 C11 H11 118.5
C12 C11 H11 118.5
C4 C12 C11 118.2(3)
C4 C12 H12 120.9
C11 C12 H12 120.9
C18 C13 C14 121.8(3)
C18 C13 N1 120.2(3)
C14 C13 N1 118.0(3)
C15 C14 C13 117.4(3)
C15 C14 C19 121.2(3)
C13 C14 C19 121.4(3)
C16 C15 C14 121.4(3)
C16 C15 H15 119.3
C14 C15 H15 119.3
C15 C16 C17 120.3(3)
C15 C16 H16 119.9
C17 C16 H16 119.9
C16 C17 C18 120.9(3)
C16 C17 H17 119.6
C18 C17 H17 119.6
C17 C18 C13 118.1(3)
C17 C18 C22 120.8(3)
C13 C18 C22 121.1(3)
C14 C19 C20 112.7(3)
C14 C19 C21 112.2(3)
C20 C19 C21 109.3(3)
C14 C19 H19 107.5
C20 C19 H19 107.5
C21 C19 H19 107.5
C19 C20 H20A 109.5
C19 C20 H20B 109.5
H20A C20 H20B 109.5
C19 C20 H20C 109.5
H20A C20 H20C 109.5
H20B C20 H20C 109.5
C19 C21 H21A 109.5
C19 C21 H21B 109.5
H21A C21 H21B 109.5
C19 C21 H21C 109.5
H21A C21 H21C 109.5
H21B C21 H21C 109.5
C24 C22 C18 111.2(3)
C24 C22 C23 109.6(3)
C18 C22 C23 112.4(3)
C24 C22 H22 107.8
C18 C22 H22 107.8
C23 C22 H22 107.8
C22 C23 H23A 109.5
C22 C23 H23B 109.5
H23A C23 H23B 109.5
C22 C23 H23C 109.5
H23A C23 H23C 109.5
H23B C23 H23C 109.5
C22 C24 H24A 109.5
C22 C24 H24B 109.5
H24A C24 H24B 109.5
C22 C24 H24C 109.5
H24A C24 H24C 109.5
H24B C24 H24C 109.5
C30 C25 C26 122.1(3)
C30 C25 N2 120.0(3)
C26 C25 N2 117.9(3)
C27 C26 C25 117.4(3)
C27 C26 C31 120.6(3)
C25 C26 C31 122.0(3)
C28 C27 C26 121.3(3)
C28 C27 H27 119.3
C26 C27 H27 119.3
C29 C28 C27 120.2(3)
C29 C28 H28 119.9
C27 C28 H28 119.9
C28 C29 C30 121.0(3)
C28 C29 H29 119.5
C30 C29 H29 119.5
C29 C30 C25 118.0(3)
C29 C30 C34 120.4(3)
C25 C30 C34 121.6(2)
C26 C31 C33 111.6(3)
C26 C31 C32 112.6(3)
C33 C31 C32 110.4(3)
C26 C31 H31 107.3
C33 C31 H31 107.3
C32 C31 H31 107.3
C31 C32 H32A 109.5
C31 C32 H32B 109.5
H32A C32 H32B 109.5
C31 C32 H32C 109.5
H32A C32 H32C 109.5
H32B C32 H32C 109.5
C31 C33 H33A 109.5
C31 C33 H33B 109.5
H33A C33 H33B 109.5
C31 C33 H33C 109.5
H33A C33 H33C 109.5
H33B C33 H33C 109.5
C30 C34 C35 111.1(3)
C30 C34 C36 112.4(2)
C35 C34 C36 109.3(3)
C30 C34 H34 108
C35 C34 H34 108
C36 C34 H34 108
C34 C35 H35A 109.5
C34 C35 H35B 109.5
H35A C35 H35B 109.5
C34 C35 H35C 109.5
H35A C35 H35C 109.5
H35B C35 H35C 109.5
C34 C36 H36A 109.5
C34 C36 H36B 109.5
H36A C36 H36B 109.5
C34 C36 H36C 109.5
H36A C36 H36C 109.5
H36B C36 H36C 109.5
C38 C37 C42 117.0(3)
C38 C37 C43 122.2(3)
C42 C37 C43 120.8(3)
C38 C37 Fe1 69.39(17)
C42 C37 Fe1 69.40(17)
C43 C37 Fe1 131.5(2)
C37 C38 C39 121.7(3)
C37 C38 Fe1 71.20(17)
C39 C38 Fe1 70.19(18)
C37 C38 H38 119.1
C39 C38 H38 119.1
Fe1 C38 H38 132.8
C40 C39 C38 120.3(3)
C40 C39 Fe1 70.28(18)
C38 C39 Fe1 70.13(17)
C40 C39 H39 119.9
C38 C39 H39 119.9
Fe1 C39 H39 132.9
C41 C40 C39 118.8(3)
C41 C40 Fe1 70.29(18)
C39 C40 Fe1 70.13(18)
C41 C40 H40 120.6
C39 C40 H40 120.6
Fe1 C40 H40 131.7
C42 C41 C40 120.4(3)
C42 C41 Fe1 70.23(17)
C40 C41 Fe1 70.22(17)
C42 C41 H41 119.8
C40 C41 H41 119.8
Fe1 C41 H41 132.9
C41 C42 C37 121.7(3)
C41 C42 Fe1 70.30(17)
C37 C42 Fe1 71.00(17)
C41 C42 H42 119.1
C37 C42 H42 119.1
Fe1 C42 H42 132.9
C37 C43 H43A 109.5
C37 C43 H43B 109.5
H43A C43 H43B 109.5
C37 C43 H43C 109.5
H43A C43 H43C 109.5
H43B C43 H43C 109.5
C45 C44 H44A 109.5
C45 C44 H44B 109.5
H44A C44 H44B 109.5
C45 C44 H44C 109.5
H44A C44 H44C 109.5
H44B C44 H44C 109.5
C44 C45 C46 114.5(4)
C44 C45 H45A 108.6
C46 C45 H45A 108.6
C44 C45 H45B 108.6
C46 C45 H45B 108.6
H45A C45 H45B 107.6
C47 C46 C45 116.1(4)
C47 C46 H46A 108.3
C45 C46 H46A 108.3
C47 C46 H46B 108.3
C45 C46 H46B 108.3
H46A C46 H46B 107.4
C46 C47 C48 115.3(5)
C46 C47 H47A 108.4
C48 C47 H47A 108.4
C46 C47 H47B 108.4
C48 C47 H47B 108.4
H47A C47 H47B 107.5
C47 C48 H48A 109.5
C47 C48 H48B 109.5
H48A C48 H48B 109.5
C47 C48 H48C 109.5
H48A C48 H48C 109.5
H48B C48 H48C 109.5

loop_
_geom_bond_atom_site_label_1
_geom_bond_atom_site_label_2
_geom_bond_distance
Fe1 N2 1.899(2)
Fe1 N1 1.903(2)
Fe1 C38 2.080(3)
Fe1 C39 2.081(3)
Fe1 C42 2.083(3)
Fe1 C40 2.083(3)
Fe1 C41 2.084(3)
Fe1 C37 2.104(3)
N1 C1 1.343(3)
N1 C13 1.437(3)
N2 C5 1.343(3)
N2 C25 1.438(3)
C1 C5 1.400(4)
C1 C2 1.477(4)
C2 C6 1.376(4)
C2 C3 1.421(4)
C3 C9 1.396(4)
C3 C4 1.421(4)
C4 C12 1.379(4)
C4 C5 1.469(4)
C6 C7 1.416(4)
C6 H6 0.95
C7 C8 1.364(5)
C7 H7 0.95
C8 C9 1.424(4)
C8 H8 0.95
C9 C10 1.426(4)
C10 C11 1.371(5)
C10 H10 0.95
C11 C12 1.422(4)
C11 H11 0.95
C12 H12 0.95
C13 C18 1.402(4)
C13 C14 1.404(4)
C14 C15 1.396(4)
C14 C19 1.519(5)
C15 C16 1.377(5)
C15 H15 0.95
C16 C17 1.379(5)
C16 H16 0.95
C17 C18 1.393(4)
C17 H17 0.95
C18 C22 1.524(5)
C19 C20 1.531(5)
C19 C21 1.534(5)
C19 H19 1
C20 H20A 0.98
C20 H20B 0.98
C20 H20C 0.98
C21 H21A 0.98
C21 H21B 0.98
C21 H21C 0.98
C22 C24 1.521(4)
C22 C23 1.539(4)
C22 H22 1
C23 H23A 0.98
C23 H23B 0.98
C23 H23C 0.98
C24 H24A 0.98
C24 H24B 0.98
C24 H24C 0.98
C25 C30 1.397(4)
C25 C26 1.405(4)
C26 C27 1.396(4)
C26 C31 1.517(4)
C27 C28 1.382(5)
C27 H27 0.95
C28 C29 1.375(5)
C28 H28 0.95
C29 C30 1.396(4)
C29 H29 0.95
C30 C34 1.518(4)
C31 C33 1.527(5)
C31 C32 1.531(5)
C31 H31 1
C32 H32A 0.98
C32 H32B 0.98
C32 H32C 0.98
C33 H33A 0.98
C33 H33B 0.98
C33 H33C 0.98
C34 C35 1.529(4)
C34 C36 1.531(4)
C34 H34 1
C35 H35A 0.98
C35 H35B 0.98
C35 H35C 0.98
C36 H36A 0.98
C36 H36B 0.98
C36 H36C 0.98
C37 C38 1.411(4)
C37 C42 1.418(4)
C37 C43 1.503(5)
C38 C39 1.412(5)
C38 H38 0.95
C39 C40 1.410(5)
C39 H39 0.95
C40 C41 1.407(4)
C40 H40 0.95
C41 C42 1.407(4)
C41 H41 0.95
C42 H42 0.95
C43 H43A 0.98
C43 H43B 0.98
C43 H43C 0.98
C44 C45 1.507(5)
C44 H44A 0.98
C44 H44B 0.98
C44 H44C 0.98
C45 C46 1.537(6)
C45 H45A 0.99
C45 H45B 0.99
C46 C47 1.423(6)
C46 H46A 0.99
C46 H46B 0.99
C47 C48 1.534(6)
C47 H47A 0.99
C47 H47B 0.99
C48 H48A 0.98
C48 H48B 0.98
C48 H48C 0.98
